data_4320132
loop_
_publ_author_name
'Catalina Achim'
'Emile L. Bominaar'
'Richard J. Staples'
'Eckard M\"unck'
'R. H. Holm'

_publ_contact_author
;
        R.H. Holm
        Department of Chemistry and Chemical Biology
        Harvard University
        Cambridge, MA 02138
        USA
;
_publ_contact_author_email holm@chemistry.harvard.edu
_publ_contact_author_fax '+1 (617) 496-9289'
_publ_contact_author_phone '+1 (617) 495-0853'
_publ_section_title
;
 Influence of Extrinsic Factors on Electron Transfer in a Mixed-Valence
 Fe2+/Fe3+ Complex: Experimental Results and Theoretical Considerations
;
_journal_name_full 'Inorganic Chemistry'
_journal_page_first 4389
_journal_page_last 4403
_journal_paper_doi 10.1021/ic010498l
_journal_volume 40
_journal_year 2001
_chemical_formula_sum 'C56 H59 Fe2 N8 O6'
_chemical_formula_weight 1051.81
_chemical_name_systematic
;
  ?
;
_space_group_IT_number 2
_symmetry_cell_setting triclinic
_symmetry_space_group_name_Hall '-P 1'
_symmetry_space_group_name_H-M 'P -1'
_atom_sites_solution_hydrogens geom
_atom_sites_solution_primary direct
_atom_sites_solution_secondary difmap
_audit_creation_method SHELXL-97
_cell_angle_alpha 76.2980(10)
_cell_angle_beta 85.9480(10)
_cell_angle_gamma 69.3540(10)
_cell_formula_units_Z 2
_cell_length_a 10.9045(2)
_cell_length_b 12.2140(2)
_cell_length_c 21.6780(9)
_cell_measurement_reflns_used 7421
_cell_measurement_temperature 213(2)
_cell_measurement_theta_max 27.53
_cell_measurement_theta_min 0.97
_cell_volume 2624.66(13)
_computing_cell_refinement 'SMART (SIEMENS, V4.033, 1994)'
_computing_data_collection 'ASTRO (SIEMENS, V4.033, 1994)'
_computing_data_reduction 'SAINT (SIEMENS, V4.035, 1994)'
_computing_molecular_graphics 'SHELXTL (SIEMENS, 1994, ver 5.04)'
_computing_publication_material 'CIFTAB (Sheldrick, 1993)'
_computing_structure_refinement 'SHELXL-97 (Sheldrick, 1997)'
_computing_structure_solution 'SHELXS-97 (Sheldrick, 1990)'
_diffrn_ambient_temperature 213(2)
_diffrn_measured_fraction_theta_full 0.874
_diffrn_measured_fraction_theta_max 0.874
_diffrn_measurement_device_type 'Bruker CCD'
_diffrn_measurement_method '\w, 0.3 deg'
_diffrn_radiation_monochromator graphite
_diffrn_radiation_source 'normal-focus sealed tube'
_diffrn_radiation_type MoK\a
_diffrn_radiation_wavelength 0.71073
_diffrn_reflns_av_R_equivalents 0.0193
_diffrn_reflns_av_sigmaI/netI 0.0405
_diffrn_reflns_limit_h_max 13
_diffrn_reflns_limit_h_min -13
_diffrn_reflns_limit_k_max 15
_diffrn_reflns_limit_k_min -15
_diffrn_reflns_limit_l_max 27
_diffrn_reflns_limit_l_min -11
_diffrn_reflns_number 16535
_diffrn_reflns_theta_full 27.53
_diffrn_reflns_theta_max 27.53
_diffrn_reflns_theta_min 0.97
_diffrn_standards_decay_% <1
_diffrn_standards_interval_count 0
_diffrn_standards_number 0
_exptl_absorpt_coefficient_mu 0.611
_exptl_absorpt_correction_T_max 0.962309
_exptl_absorpt_correction_T_min 0.773864
_exptl_absorpt_correction_type 'Empirical sadabs'
_exptl_crystal_colour 'dark brown'
_exptl_crystal_density_diffrn 1.331
_exptl_crystal_density_method 'not measured'
_exptl_crystal_description prism
_exptl_crystal_F_000 1102
_exptl_crystal_size_max 0.3
_exptl_crystal_size_mid 0.12
_exptl_crystal_size_min 0.1
_refine_diff_density_max 0.758
_refine_diff_density_min -0.510
_refine_diff_density_rms 0.063
_refine_ls_extinction_method none
_refine_ls_goodness_of_fit_ref 1.056
_refine_ls_hydrogen_treatment fixed
_refine_ls_matrix_type full
_refine_ls_number_parameters 629
_refine_ls_number_reflns 10557
_refine_ls_number_restraints 6
_refine_ls_restrained_S_all 1.056
_refine_ls_R_factor_all 0.0754
_refine_ls_R_factor_gt 0.0519
_refine_ls_shift/su_max 0.007
_refine_ls_shift/su_mean 0.001
_refine_ls_structure_factor_coef Fsqd
_refine_ls_weighting_details 'calc w=1/[\s^2^(Fo^2^)+(0.0798P)^2^+1.5324P] where P=(Fo^2^+2Fc^2^)/3'
_refine_ls_weighting_scheme calc
_refine_ls_wR_factor_gt 0.1450
_refine_ls_wR_factor_ref 0.1569
_reflns_number_gt 7613
_reflns_number_total 10557
_reflns_threshold_expression >2sigma(I)
_cod_data_source_file ic010498l_3.cif
_cod_data_source_block Fe2(salmp)2_MeCN_213K
_cod_depositor_comments
;
The following automatic conversions were performed:

'_symmetry_cell_setting' value 'Triclinic' changed to 'triclinic'
according to the built-in table from CIF Core dictionary named
'cif_core.dic' version 2.4.1 from 2010-06-29.

Automatic conversion script
Id: cif_fix_values 1646 2011-03-28 12:23:43Z adriana 
;
_cod_database_code 4320132

loop_
_symmetry_equiv_pos_as_xyz
'x, y, z'
'-x, -y, -z'

loop_
_atom_site_label
_atom_site_type_symbol
_atom_site_fract_x
_atom_site_fract_y
_atom_site_fract_z
_atom_site_U_iso_or_equiv
_atom_site_adp_type
_atom_site_occupancy
_atom_site_symmetry_multiplicity
_atom_site_calc_flag
_atom_site_refinement_flags
_atom_site_disorder_assembly
_atom_site_disorder_group
Fe1 Fe 0.41128(4) 0.19313(4) 0.186794(19) 0.03647(13) Uani 1 1 d . . .
Fe2 Fe 0.21947(4) 0.29603(4) 0.288205(19) 0.03470(13) Uani 1 1 d . . .
O1 O 0.34942(19) 0.34820(18) 0.21612(9) 0.0348(4) Uani 1 1 d . . .
O2 O 0.2913(2) 0.13393(18) 0.24928(9) 0.0382(5) Uani 1 1 d . . .
O3 O 0.4561(2) 0.0556(2) 0.14811(11) 0.0542(6) Uani 1 1 d . . .
O4 O 0.0735(2) 0.2548(2) 0.33837(10) 0.0518(6) Uani 1 1 d . . .
O5 O 0.5448(2) 0.2433(2) 0.13569(10) 0.0491(6) Uani 1 1 d . . .
O6 O 0.1958(2) 0.43454(19) 0.32960(10) 0.0459(5) Uani 1 1 d . . .
N1 N 0.2388(2) 0.2767(2) 0.12800(11) 0.0345(5) Uani 1 1 d . . .
N2 N 0.0872(2) 0.3583(2) 0.20528(11) 0.0344(5) Uani 1 1 d . . .
N3 N 0.5465(2) 0.1222(2) 0.26573(11) 0.0350(5) Uani 1 1 d . . .
N4 N 0.3993(2) 0.2017(2) 0.34434(11) 0.0337(5) Uani 1 1 d . . .
C1 C 0.1977(3) 0.4836(3) 0.13564(13) 0.0369(7) Uani 1 1 d . . .
C2 C 0.3046(3) 0.4566(3) 0.17578(13) 0.0373(7) Uani 1 1 d . . .
C3 C 0.3619(4) 0.5430(3) 0.17325(16) 0.0503(8) Uani 1 1 d . . .
H3A H 0.4337 0.5259 0.2000 0.060 Uiso 1 1 calc R . .
C4 C 0.3137(4) 0.6539(3) 0.13166(18) 0.0588(10) Uani 1 1 d . . .
H4A H 0.3529 0.7115 0.1306 0.071 Uiso 1 1 calc R . .
C5 C 0.2090(4) 0.6811(3) 0.09173(16) 0.0567(10) Uani 1 1 d . . .
H5A H 0.1773 0.7566 0.0634 0.068 Uiso 1 1 calc R . .
C6 C 0.1501(3) 0.5950(3) 0.09368(15) 0.0473(8) Uani 1 1 d . . .
H6A H 0.0785 0.6128 0.0667 0.057 Uiso 1 1 calc R . .
C7 C 0.1378(3) 0.3885(3) 0.14018(13) 0.0359(6) Uani 1 1 d . . .
H7A H 0.0653 0.4175 0.1087 0.043 Uiso 1 1 calc R . .
C8 C 0.2814(3) 0.1147(3) 0.07219(13) 0.0369(7) Uani 1 1 d . . .
C9 C 0.4006(3) 0.0342(3) 0.10275(14) 0.0417(7) Uani 1 1 d . . .
C10 C 0.4610(4) -0.0739(3) 0.08234(17) 0.0521(9) Uani 1 1 d . . .
H10A H 0.5407 -0.1285 0.1015 0.063 Uiso 1 1 calc R . .
C11 C 0.4076(4) -0.1017(3) 0.03581(17) 0.0578(10) Uani 1 1 d . . .
H11A H 0.4512 -0.1742 0.0233 0.069 Uiso 1 1 calc R . .
C12 C 0.2890(4) -0.0238(3) 0.00657(17) 0.0571(9) Uani 1 1 d . . .
H12A H 0.2515 -0.0436 -0.0251 0.069 Uiso 1 1 calc R . .
C13 C 0.2279(4) 0.0826(3) 0.02491(15) 0.0476(8) Uani 1 1 d . . .
H13A H 0.1480 0.1356 0.0053 0.057 Uiso 1 1 calc R . .
C14 C 0.2066(3) 0.2281(3) 0.08783(13) 0.0349(6) Uani 1 1 d . . .
H14A H 0.1258 0.2712 0.0665 0.042 Uiso 1 1 calc R . .
C15 C -0.1075(3) 0.3399(3) 0.26373(16) 0.0408(7) Uani 1 1 d . . .
C16 C -0.0510(3) 0.2892(3) 0.32611(16) 0.0458(8) Uani 1 1 d . . .
C17 C -0.1394(4) 0.2779(4) 0.37673(19) 0.0630(10) Uani 1 1 d . . .
H17A H -0.1062 0.2465 0.4185 0.076 Uiso 1 1 calc R . .
C18 C -0.2716(4) 0.3114(4) 0.3664(2) 0.0690(12) Uani 1 1 d . . .
H18A H -0.3264 0.3023 0.4012 0.083 Uiso 1 1 calc R . .
C19 C -0.3262(4) 0.3584(4) 0.3058(2) 0.0639(11) Uani 1 1 d . . .
H19A H -0.4169 0.3811 0.2992 0.077 Uiso 1 1 calc R . .
C20 C -0.2442(3) 0.3708(3) 0.25602(19) 0.0500(8) Uani 1 1 d . . .
H20A H -0.2804 0.4013 0.2147 0.060 Uiso 1 1 calc R . .
C21 C -0.0335(3) 0.3638(3) 0.20780(14) 0.0362(6) Uani 1 1 d . . .
H21A H -0.0779 0.3860 0.1687 0.043 Uiso 1 1 calc R . .
C22 C 0.4348(3) -0.0037(3) 0.33229(14) 0.0400(7) Uani 1 1 d . . .
C23 C 0.3336(3) 0.0246(3) 0.28827(15) 0.0434(7) Uani 1 1 d . . .
C24 C 0.2803(4) -0.0626(3) 0.28540(19) 0.0625(10) Uani 1 1 d . . .
H24A H 0.2142 -0.0458 0.2554 0.075 Uiso 1 1 calc R . .
C25 C 0.3255(4) -0.1744(4) 0.3272(2) 0.0741(13) Uani 1 1 d . . .
H25A H 0.2898 -0.2331 0.3249 0.089 Uiso 1 1 calc R . .
C26 C 0.4223(4) -0.2010(3) 0.37203(19) 0.0647(11) Uani 1 1 d . . .
H26A H 0.4508 -0.2765 0.4005 0.078 Uiso 1 1 calc R . .
C27 C 0.4770(3) -0.1155(3) 0.37469(16) 0.0504(8) Uani 1 1 d . . .
H27A H 0.5425 -0.1329 0.4051 0.061 Uiso 1 1 calc R . .
C28 C 0.4955(3) 0.0903(3) 0.33072(13) 0.0359(6) Uani 1 1 d . . .
H28A H 0.5686 0.0578 0.3620 0.043 Uiso 1 1 calc R . .
C29 C 0.7365(3) 0.1422(3) 0.20356(14) 0.0370(7) Uani 1 1 d . . .
C30 C 0.6725(3) 0.2032(3) 0.14362(14) 0.0375(7) Uani 1 1 d . . .
C31 C 0.7517(3) 0.2238(3) 0.09097(16) 0.0463(8) Uani 1 1 d . . .
H31A H 0.7120 0.2653 0.0511 0.056 Uiso 1 1 calc R . .
C32 C 0.8859(4) 0.1845(3) 0.09685(17) 0.0540(9) Uani 1 1 d . . .
H32A H 0.9361 0.1974 0.0606 0.065 Uiso 1 1 calc R . .
C33 C 0.9493(3) 0.1258(3) 0.15533(18) 0.0528(9) Uani 1 1 d . . .
H33A H 1.0411 0.0994 0.1588 0.063 Uiso 1 1 calc R . .
C34 C 0.8741(3) 0.1074(3) 0.20782(16) 0.0447(7) Uani 1 1 d . . .
H34A H 0.9156 0.0706 0.2477 0.054 Uiso 1 1 calc R . .
C35 C 0.6676(3) 0.1146(3) 0.26167(14) 0.0356(6) Uani 1 1 d . . .
H35A H 0.7159 0.0887 0.2999 0.043 Uiso 1 1 calc R . .
C36 C 0.3630(3) 0.3456(3) 0.41128(13) 0.0367(6) Uani 1 1 d . . .
C37 C 0.2502(3) 0.4393(3) 0.37991(14) 0.0395(7) Uani 1 1 d . . .
C38 C 0.1968(4) 0.5418(3) 0.40687(16) 0.0521(9) Uani 1 1 d . . .
H38A H 0.1225 0.6052 0.3875 0.062 Uiso 1 1 calc R . .
C39 C 0.2498(4) 0.5513(3) 0.45999(17) 0.0548(9) Uani 1 1 d . . .
H39A H 0.2117 0.6207 0.4760 0.066 Uiso 1 1 calc R . .
C40 C 0.3595(4) 0.4593(3) 0.49059(16) 0.0518(9) Uani 1 1 d . . .
H40A H 0.3951 0.4655 0.5273 0.062 Uiso 1 1 calc R . .
C41 C 0.4142(3) 0.3597(3) 0.46585(15) 0.0446(7) Uani 1 1 d . . .
H41A H 0.4889 0.2981 0.4860 0.053 Uiso 1 1 calc R . .
C42 C 0.4315(3) 0.2368(3) 0.39075(13) 0.0353(6) Uani 1 1 d . . .
H42A H 0.5084 0.1851 0.4135 0.042 Uiso 1 1 calc R . .
N1X N -0.1638(3) 0.7223(2) 0.25146(13) 0.0444(6) Uani 1 1 d . . .
C1X C -0.2304(6) 0.6553(5) 0.2238(3) 0.0628(14) Uani 0.698(4) 1 d PD A 1
H1XA H -0.1918 0.5693 0.2431 0.075 Uiso 0.698(4) 1 calc PR A 1
H1XB H -0.2138 0.6666 0.1781 0.075 Uiso 0.698(4) 1 calc PR A 1
C3X C -0.0150(5) 0.6649(5) 0.2398(3) 0.0575(13) Uani 0.698(4) 1 d PD A 1
H3XA H 0.0172 0.5832 0.2663 0.069 Uiso 0.698(4) 1 calc PR A 1
H3XB H -0.0026 0.6589 0.1953 0.069 Uiso 0.698(4) 1 calc PR A 1
C5X C -0.1884(6) 0.7149(5) 0.3205(2) 0.0576(13) Uani 0.698(4) 1 d P A 1
H5XA H -0.2808 0.7606 0.3260 0.069 Uiso 0.698(4) 1 calc PR A 1
H5XB H -0.1358 0.7534 0.3362 0.069 Uiso 0.698(4) 1 calc PR A 1
C7X C -0.2088(6) 0.8531(5) 0.2176(3) 0.0622(14) Uani 0.698(4) 1 d P A 1
H7XA H -0.1660 0.8945 0.2376 0.075 Uiso 0.698(4) 1 calc PR A 1
H7XB H -0.3035 0.8886 0.2233 0.075 Uiso 0.698(4) 1 calc PR A 1
C8X C -0.1802(7) 0.8759(6) 0.1463(3) 0.0783(18) Uani 0.698(4) 1 d P A 1
H8XA H -0.2115 0.9617 0.1281 0.118 Uiso 0.698(4) 1 calc PR A 1
H8XB H -0.2245 0.8377 0.1257 0.118 Uiso 0.698(4) 1 calc PR A 1
H8XC H -0.0865 0.8428 0.1401 0.118 Uiso 0.698(4) 1 calc PR A 1
C2X C -0.3783(8) 0.6961(10) 0.2341(7) 0.081(3) Uani 0.698(4) 1 d PD A 1
H2XA H -0.4153 0.6493 0.2158 0.121 Uiso 0.698(4) 1 calc PR A 1
H2XB H -0.4178 0.7805 0.2138 0.121 Uiso 0.698(4) 1 calc PR A 1
H2XC H -0.3956 0.6844 0.2792 0.121 Uiso 0.698(4) 1 calc PR A 1
C4X C 0.066(3) 0.734(2) 0.2538(13) 0.074(3) Uani 0.698(4) 1 d PD A 1
H4XA H 0.1572 0.6920 0.2464 0.111 Uiso 0.698(4) 1 calc PR A 1
H4XB H 0.0545 0.7396 0.2978 0.111 Uiso 0.698(4) 1 calc PR A 1
H4XC H 0.0371 0.8135 0.2264 0.111 Uiso 0.698(4) 1 calc PR A 1
C6X C -0.1567(13) 0.5871(7) 0.3612(5) 0.067(2) Uani 0.698(4) 1 d P A 1
H6XA H -0.1767 0.5903 0.4052 0.101 Uiso 0.698(4) 1 calc PR A 1
H6XB H -0.0645 0.5418 0.3577 0.101 Uiso 0.698(4) 1 calc PR A 1
H6XC H -0.2090 0.5482 0.3465 0.101 Uiso 0.698(4) 1 calc PR A 1
C1Y C -0.3135(13) 0.7908(11) 0.2549(7) 0.0628(14) Uani 0.30 1 d PD A 2
H1YA H -0.3302 0.8119 0.2964 0.075 Uiso 0.302(4) 1 calc PR A 2
H1YB H -0.3348 0.8664 0.2227 0.075 Uiso 0.302(4) 1 calc PR A 2
C2Y C -0.409(2) 0.732(3) 0.2463(19) 0.081(3) Uani 0.30 1 d PD A 2
H2YA H -0.4978 0.7860 0.2493 0.121 Uiso 0.302(4) 1 calc PR A 2
H2YB H -0.3937 0.6586 0.2792 0.121 Uiso 0.302(4) 1 calc PR A 2
H2YC H -0.3969 0.7120 0.2050 0.121 Uiso 0.302(4) 1 calc PR A 2
C3Y C -0.0963(12) 0.8030(10) 0.2645(6) 0.0575(13) Uani 0.30 1 d P A 2
H3YA H -0.1043 0.8055 0.3095 0.069 Uiso 0.302(4) 1 calc PR A 2
H3YB H -0.1381 0.8848 0.2392 0.069 Uiso 0.302(4) 1 calc PR A 2
C4Y C 0.057(6) 0.753(6) 0.246(3) 0.074(3) Uani 0.30 1 d P A 2
H4YA H 0.0999 0.8067 0.2531 0.111 Uiso 0.302(4) 1 calc PR A 2
H4YB H 0.0649 0.7482 0.2021 0.111 Uiso 0.302(4) 1 calc PR A 2
H4YC H 0.0994 0.6734 0.2729 0.111 Uiso 0.302(4) 1 calc PR A 2
C5Y C -0.1287(13) 0.6057(12) 0.3036(6) 0.0576(13) Uani 0.30 1 d P A 2
H5YA H -0.1700 0.5529 0.2930 0.069 Uiso 0.302(4) 1 calc PR A 2
H5YB H -0.0335 0.5643 0.3042 0.069 Uiso 0.302(4) 1 calc PR A 2
C6Y C -0.172(3) 0.626(2) 0.3699(14) 0.067(2) Uani 0.30 1 d P A 2
H6YA H -0.1462 0.5498 0.4005 0.101 Uiso 0.302(4) 1 calc PR A 2
H6YB H -0.2662 0.6648 0.3701 0.101 Uiso 0.302(4) 1 calc PR A 2
H6YC H -0.1302 0.6774 0.3811 0.101 Uiso 0.302(4) 1 calc PR A 2
C7Y C -0.1310(14) 0.6883(11) 0.1902(6) 0.0622(14) Uani 0.30 1 d P A 2
H7YA H -0.1788 0.6358 0.1862 0.075 Uiso 0.302(4) 1 calc PR A 2
H7YB H -0.0373 0.6412 0.1908 0.075 Uiso 0.302(4) 1 calc PR A 2
C8Y C -0.1604(18) 0.7903(13) 0.1318(7) 0.0783(18) Uani 0.30 1 d P A 2
H8YA H -0.1327 0.7580 0.0943 0.118 Uiso 0.302(4) 1 calc PR A 2
H8YB H -0.1135 0.8432 0.1348 0.118 Uiso 0.302(4) 1 calc PR A 2
H8YC H -0.2538 0.8351 0.1288 0.118 Uiso 0.302(4) 1 calc PR A 2
C1B C 0.2830(5) 0.4196(4) -0.0418(2) 0.0806(13) Uiso 1 1 d . . .
C2B C 0.3886(5) 0.4342(4) -0.0122(2) 0.0736(12) Uiso 1 1 d . . .
N1B N 0.1987(6) 0.4042(5) -0.0637(3) 0.1209(17) Uiso 1 1 d . . .
N1A N -0.3065(7) 0.9473(6) 0.4798(4) 0.178(3) Uiso 1 1 d D . .
C1A C -0.1227(6) 0.7376(5) 0.5092(3) 0.1014(17) Uiso 1 1 d D . .
C2A C -0.2232(7) 0.8543(6) 0.4907(4) 0.131(2) Uiso 1 1 d D . .
N1F N -0.0303(6) 0.9049(6) 0.3721(3) 0.143(2) Uiso 1 1 d . . .
C1F C 0.1253(6) 0.9824(6) 0.4281(3) 0.1083(18) Uiso 1 1 d . . .
C2F C 0.0389(7) 0.9399(6) 0.3968(3) 0.1080(18) Uiso 1 1 d . . .

loop_
_atom_site_aniso_label
_atom_site_aniso_U_11
_atom_site_aniso_U_22
_atom_site_aniso_U_33
_atom_site_aniso_U_23
_atom_site_aniso_U_13
_atom_site_aniso_U_12
Fe1 0.0288(2) 0.0414(3) 0.0345(2) -0.01093(18) -0.00573(17) -0.00382(19)
Fe2 0.0282(2) 0.0415(3) 0.0323(2) -0.00814(18) -0.00271(16) -0.00905(18)
O1 0.0324(11) 0.0373(11) 0.0333(10) -0.0061(8) -0.0041(8) -0.0109(9)
O2 0.0339(11) 0.0374(11) 0.0406(11) -0.0033(9) -0.0092(9) -0.0108(9)
O3 0.0478(14) 0.0519(14) 0.0542(14) -0.0237(11) -0.0148(11) 0.0036(11)
O4 0.0403(13) 0.0702(16) 0.0422(12) -0.0052(11) 0.0031(10) -0.0213(12)
O5 0.0318(12) 0.0666(15) 0.0373(11) -0.0072(10) 0.0007(9) -0.0062(11)
O6 0.0459(13) 0.0446(12) 0.0412(12) -0.0136(10) -0.0109(10) -0.0036(10)
N1 0.0297(13) 0.0372(13) 0.0325(12) -0.0093(10) -0.0006(10) -0.0056(10)
N2 0.0318(13) 0.0345(13) 0.0356(12) -0.0106(10) -0.0022(10) -0.0075(10)
N3 0.0294(13) 0.0350(13) 0.0365(12) -0.0088(10) -0.0041(10) -0.0048(10)
N4 0.0288(12) 0.0371(13) 0.0331(12) -0.0058(10) -0.0018(10) -0.0100(10)
C1 0.0367(16) 0.0368(16) 0.0323(14) -0.0089(12) 0.0026(12) -0.0068(13)
C2 0.0355(16) 0.0422(17) 0.0324(14) -0.0094(12) 0.0044(12) -0.0115(13)
C3 0.052(2) 0.056(2) 0.0481(19) -0.0068(16) 0.0028(15) -0.0285(17)
C4 0.071(3) 0.053(2) 0.056(2) -0.0048(17) 0.0080(19) -0.033(2)
C5 0.075(3) 0.0429(19) 0.0446(19) 0.0006(15) 0.0088(18) -0.0189(19)
C6 0.052(2) 0.0435(18) 0.0349(16) -0.0063(13) 0.0013(14) -0.0047(15)
C7 0.0299(15) 0.0391(16) 0.0327(14) -0.0088(12) -0.0069(12) -0.0028(12)
C8 0.0391(17) 0.0426(17) 0.0325(14) -0.0107(12) 0.0043(12) -0.0177(14)
C9 0.0471(19) 0.0386(17) 0.0366(16) -0.0084(13) 0.0021(13) -0.0118(14)
C10 0.060(2) 0.0380(18) 0.053(2) -0.0127(15) 0.0003(17) -0.0095(16)
C11 0.083(3) 0.0373(18) 0.055(2) -0.0190(16) 0.0070(19) -0.0183(19)
C12 0.077(3) 0.059(2) 0.050(2) -0.0241(18) 0.0026(18) -0.034(2)
C13 0.050(2) 0.056(2) 0.0424(17) -0.0158(15) 0.0017(15) -0.0221(17)
C14 0.0303(15) 0.0441(17) 0.0304(14) -0.0070(12) -0.0007(11) -0.0139(13)
C15 0.0340(16) 0.0361(16) 0.0574(19) -0.0202(14) 0.0044(14) -0.0129(13)
C16 0.0418(19) 0.0480(19) 0.0536(19) -0.0177(15) 0.0091(15) -0.0204(15)
C17 0.053(2) 0.090(3) 0.057(2) -0.022(2) 0.0140(18) -0.037(2)
C18 0.049(2) 0.089(3) 0.083(3) -0.037(2) 0.028(2) -0.035(2)
C19 0.0331(19) 0.072(3) 0.095(3) -0.032(2) 0.0108(19) -0.0214(18)
C20 0.0337(17) 0.0485(19) 0.073(2) -0.0223(17) 0.0011(16) -0.0150(15)
C21 0.0303(15) 0.0335(15) 0.0447(16) -0.0139(13) -0.0067(12) -0.0065(12)
C22 0.0381(17) 0.0369(16) 0.0414(16) -0.0059(13) -0.0060(13) -0.0095(13)
C23 0.0412(18) 0.0377(17) 0.0489(18) -0.0066(14) -0.0077(14) -0.0114(14)
C24 0.061(2) 0.055(2) 0.072(2) 0.0006(19) -0.027(2) -0.0244(19)
C25 0.080(3) 0.048(2) 0.095(3) 0.004(2) -0.033(3) -0.030(2)
C26 0.076(3) 0.044(2) 0.070(2) 0.0057(18) -0.023(2) -0.023(2)
C27 0.049(2) 0.0445(19) 0.0505(19) -0.0013(15) -0.0130(16) -0.0109(16)
C28 0.0309(15) 0.0383(16) 0.0340(14) -0.0060(12) -0.0052(12) -0.0069(13)
C29 0.0313(15) 0.0359(16) 0.0449(16) -0.0159(13) 0.0010(13) -0.0086(13)
C30 0.0309(16) 0.0387(16) 0.0432(16) -0.0171(13) 0.0012(12) -0.0076(13)
C31 0.0443(19) 0.052(2) 0.0448(17) -0.0156(15) 0.0038(14) -0.0177(16)
C32 0.047(2) 0.067(2) 0.055(2) -0.0193(18) 0.0141(17) -0.0272(18)
C33 0.0348(18) 0.056(2) 0.069(2) -0.0148(18) 0.0043(16) -0.0180(16)
C34 0.0361(17) 0.0435(18) 0.0544(19) -0.0123(15) -0.0032(14) -0.0123(14)
C35 0.0309(15) 0.0349(15) 0.0377(15) -0.0106(12) -0.0073(12) -0.0047(12)
C36 0.0348(16) 0.0462(17) 0.0317(14) -0.0088(12) 0.0020(12) -0.0175(14)
C37 0.0392(17) 0.0439(17) 0.0354(15) -0.0081(13) 0.0022(13) -0.0151(14)
C38 0.058(2) 0.0463(19) 0.0487(19) -0.0159(15) -0.0044(16) -0.0103(17)
C39 0.062(2) 0.055(2) 0.052(2) -0.0252(17) 0.0028(17) -0.0173(18)
C40 0.056(2) 0.066(2) 0.0433(18) -0.0228(17) 0.0002(16) -0.0267(19)
C41 0.0381(17) 0.058(2) 0.0415(17) -0.0141(15) -0.0019(13) -0.0191(15)
C42 0.0298(15) 0.0445(17) 0.0313(14) -0.0054(12) -0.0027(11) -0.0139(13)
N1X 0.0502(17) 0.0302(13) 0.0483(15) -0.0120(11) -0.0036(12) -0.0057(12)
C1X 0.075(4) 0.046(3) 0.070(3) -0.020(2) -0.008(3) -0.017(3)
C3X 0.058(3) 0.042(3) 0.059(3) -0.009(2) 0.004(2) -0.003(2)
C5X 0.061(3) 0.063(3) 0.056(3) -0.024(2) 0.008(2) -0.024(3)
C7X 0.071(4) 0.039(3) 0.067(3) -0.014(2) -0.013(3) -0.003(2)
C8X 0.109(5) 0.061(4) 0.055(3) 0.008(3) -0.028(3) -0.027(4)
C2X 0.063(5) 0.080(8) 0.105(7) -0.020(5) -0.023(5) -0.027(5)
C4X 0.062(4) 0.087(9) 0.069(6) 0.003(7) -0.006(4) -0.032(5)
C6X 0.081(4) 0.067(7) 0.054(4) -0.011(4) 0.011(3) -0.030(5)
C1Y 0.075(4) 0.046(3) 0.070(3) -0.020(2) -0.008(3) -0.017(3)
C2Y 0.063(5) 0.080(8) 0.105(7) -0.020(5) -0.023(5) -0.027(5)
C3Y 0.058(3) 0.042(3) 0.059(3) -0.009(2) 0.004(2) -0.003(2)
C4Y 0.062(4) 0.087(9) 0.069(6) 0.003(7) -0.006(4) -0.032(5)
C5Y 0.061(3) 0.063(3) 0.056(3) -0.024(2) 0.008(2) -0.024(3)
C6Y 0.081(4) 0.067(7) 0.054(4) -0.011(4) 0.011(3) -0.030(5)
C7Y 0.071(4) 0.039(3) 0.067(3) -0.014(2) -0.013(3) -0.003(2)
C8Y 0.109(5) 0.061(4) 0.055(3) 0.008(3) -0.028(3) -0.027(4)

loop_
_atom_type_symbol
_atom_type_description
_atom_type_scat_dispersion_real
_atom_type_scat_dispersion_imag
_atom_type_scat_source
C C 0.0033 0.0016 'International Tables Vol C Tables 4.2.6.8 and 6.1.1.4'
H H 0.0000 0.0000 'International Tables Vol C Tables 4.2.6.8 and 6.1.1.4'
N N 0.0061 0.0033 'International Tables Vol C Tables 4.2.6.8 and 6.1.1.4'
O O 0.0106 0.0060 'International Tables Vol C Tables 4.2.6.8 and 6.1.1.4'
Fe Fe 0.3463 0.8444 'International Tables Vol C Tables 4.2.6.8 and 6.1.1.4'

loop_
_geom_angle_atom_site_label_1
_geom_angle_atom_site_label_2
_geom_angle_atom_site_label_3
_geom_angle
_geom_angle_site_symmetry_1
_geom_angle_site_symmetry_3
_geom_angle_publ_flag
O3 Fe1 O5 89.23(11) . . ?
O3 Fe1 O2 92.67(10) . . ?
O5 Fe1 O2 172.19(8) . . ?
O3 Fe1 O1 172.14(9) . . ?
O5 Fe1 O1 89.81(9) . . ?
O2 Fe1 O1 89.32(8) . . ?
O3 Fe1 N1 88.68(9) . . ?
O5 Fe1 N1 104.16(9) . . ?
O2 Fe1 N1 83.46(8) . . ?
O1 Fe1 N1 83.99(8) . . ?
O3 Fe1 N3 101.28(9) . . ?
O5 Fe1 N3 88.21(9) . . ?
O2 Fe1 N3 83.99(9) . . ?
O1 Fe1 N3 86.48(8) . . ?
N1 Fe1 N3 164.31(9) . . ?
O4 Fe2 O6 92.29(10) . . ?
O4 Fe2 O1 167.30(8) . . ?
O6 Fe2 O1 93.58(9) . . ?
O4 Fe2 N4 107.97(9) . . ?
O6 Fe2 N4 86.65(9) . . ?
O1 Fe2 N4 83.62(8) . . ?
O4 Fe2 N2 86.25(9) . . ?
O6 Fe2 N2 109.69(9) . . ?
O1 Fe2 N2 81.18(8) . . ?
N4 Fe2 N2 158.25(9) . . ?
O4 Fe2 O2 95.82(9) . . ?
O6 Fe2 O2 167.21(8) . . ?
O1 Fe2 O2 80.50(8) . . ?
N4 Fe2 O2 81.45(8) . . ?
N2 Fe2 O2 80.77(8) . . ?
C2 O1 Fe1 122.76(17) . . ?
C2 O1 Fe2 118.94(17) . . ?
Fe1 O1 Fe2 95.45(8) . . ?
C23 O2 Fe1 121.33(19) . . ?
C23 O2 Fe2 120.35(19) . . ?
Fe1 O2 Fe2 94.68(8) . . ?
C9 O3 Fe1 132.5(2) . . ?
C16 O4 Fe2 131.6(2) . . ?
C30 O5 Fe1 130.1(2) . . ?
C37 O6 Fe2 131.3(2) . . ?
C14 N1 C7 116.2(2) . . ?
C14 N1 Fe1 124.1(2) . . ?
C7 N1 Fe1 118.97(17) . . ?
C21 N2 C7 115.3(2) . . ?
C21 N2 Fe2 124.5(2) . . ?
C7 N2 Fe2 120.12(18) . . ?
C35 N3 C28 117.0(2) . . ?
C35 N3 Fe1 124.2(2) . . ?
C28 N3 Fe1 118.49(18) . . ?
C42 N4 C28 115.0(2) . . ?
C42 N4 Fe2 124.4(2) . . ?
C28 N4 Fe2 120.61(18) . . ?
C6 C1 C2 120.3(3) . . ?
C6 C1 C7 122.2(3) . . ?
C2 C1 C7 117.5(3) . . ?
O1 C2 C3 121.4(3) . . ?
O1 C2 C1 119.5(3) . . ?
C3 C2 C1 119.1(3) . . ?
C4 C3 C2 120.3(3) . . ?
C5 C4 C3 121.0(3) . . ?
C4 C5 C6 119.4(3) . . ?
C1 C6 C5 119.9(3) . . ?
N1 C7 N2 107.5(2) . . ?
N1 C7 C1 110.0(2) . . ?
N2 C7 C1 110.2(2) . . ?
C13 C8 C9 119.3(3) . . ?
C13 C8 C14 116.6(3) . . ?
C9 C8 C14 124.1(3) . . ?
O3 C9 C10 119.5(3) . . ?
O3 C9 C8 123.4(3) . . ?
C10 C9 C8 117.1(3) . . ?
C11 C10 C9 122.2(3) . . ?
C10 C11 C12 120.8(3) . . ?
C13 C12 C11 118.6(3) . . ?
C12 C13 C8 122.0(3) . . ?
N1 C14 C8 127.1(3) . . ?
C20 C15 C16 118.9(3) . . ?
C20 C15 C21 117.5(3) . . ?
C16 C15 C21 123.7(3) . . ?
O4 C16 C17 119.6(3) . . ?
O4 C16 C15 124.0(3) . . ?
C17 C16 C15 116.4(3) . . ?
C18 C17 C16 122.0(4) . . ?
C17 C18 C19 121.6(4) . . ?
C20 C19 C18 118.0(3) . . ?
C19 C20 C15 123.0(4) . . ?
N2 C21 C15 127.3(3) . . ?
C27 C22 C23 120.4(3) . . ?
C27 C22 C28 122.3(3) . . ?
C23 C22 C28 117.3(3) . . ?
O2 C23 C24 121.3(3) . . ?
O2 C23 C22 119.6(3) . . ?
C24 C23 C22 119.2(3) . . ?
C25 C24 C23 119.6(3) . . ?
C26 C25 C24 121.2(4) . . ?
C27 C26 C25 119.6(3) . . ?
C26 C27 C22 120.0(3) . . ?
N4 C28 N3 107.3(2) . . ?
N4 C28 C22 112.1(2) . . ?
N3 C28 C22 108.8(2) . . ?
C34 C29 C30 119.2(3) . . ?
C34 C29 C35 117.3(3) . . ?
C30 C29 C35 123.5(3) . . ?
O5 C30 C31 119.1(3) . . ?
O5 C30 C29 123.4(3) . . ?
C31 C30 C29 117.5(3) . . ?
C32 C31 C30 121.3(3) . . ?
C31 C32 C33 121.5(3) . . ?
C34 C33 C32 118.4(3) . . ?
C33 C34 C29 122.0(3) . . ?
N3 C35 C29 126.1(3) . . ?
C41 C36 C37 119.0(3) . . ?
C41 C36 C42 116.4(3) . . ?
C37 C36 C42 124.6(3) . . ?
O6 C37 C38 119.9(3) . . ?
O6 C37 C36 123.6(3) . . ?
C38 C37 C36 116.4(3) . . ?
C39 C38 C37 122.4(3) . . ?
C38 C39 C40 120.9(3) . . ?
C41 C40 C39 118.4(3) . . ?
C40 C41 C36 122.8(3) . . ?
N4 C42 C36 127.3(3) . . ?
C7Y N1X C5X 161.7(6) . . ?
C7Y N1X C3Y 114.1(8) . . ?
C5X N1X C3Y 78.8(5) . . ?
C7Y N1X C1X 55.6(6) . . ?
C5X N1X C1X 112.9(4) . . ?
C3Y N1X C1X 167.7(6) . . ?
C7Y N1X C7X 89.8(5) . . ?
C5X N1X C7X 108.2(3) . . ?
C3Y N1X C7X 59.9(5) . . ?
C1X N1X C7X 110.7(4) . . ?
C7Y N1X C5Y 107.5(7) . . ?
C5X N1X C5Y 54.5(5) . . ?
C3Y N1X C5Y 110.3(7) . . ?
C1X N1X C5Y 80.8(5) . . ?
C7X N1X C5Y 162.6(5) . . ?
C7Y N1X C3X 64.9(6) . . ?
C5X N1X C3X 110.3(4) . . ?
C3Y N1X C3X 71.9(5) . . ?
C1X N1X C3X 106.1(3) . . ?
C7X N1X C3X 108.5(4) . . ?
C5Y N1X C3X 79.3(5) . . ?
C7Y N1X C1Y 110.6(8) . . ?
C5X N1X C1Y 75.8(6) . . ?
C3Y N1X C1Y 106.4(7) . . ?
C1X N1X C1Y 74.1(5) . . ?
C7X N1X C1Y 65.2(6) . . ?
C5Y N1X C1Y 107.8(7) . . ?
C3X N1X C1Y 172.8(6) . . ?
N1X C1X C2X 113.3(5) . . ?
C4X C3X N1X 113.9(12) . . ?
N1X C5X C6X 114.7(5) . . ?
N1X C7X C8X 114.5(4) . . ?
C2Y C1Y N1X 119.6(14) . . ?
N1X C3Y C4Y 110(2) . . ?
C6Y C5Y N1X 113.5(13) . . ?
N1X C7Y C8Y 116.4(10) . . ?
N1B C1B C2B 177.5(6) . . ?
N1A C2A C1A 175.7(9) . . ?
N1F C2F C1F 179.5(8) . . ?

loop_
_geom_bond_atom_site_label_1
_geom_bond_atom_site_label_2
_geom_bond_distance
_geom_bond_site_symmetry_2
_geom_bond_publ_flag
Fe1 O3 1.948(2) . ?
Fe1 O5 1.950(2) . ?
Fe1 O2 2.006(2) . ?
Fe1 O1 2.014(2) . ?
Fe1 N1 2.138(2) . ?
Fe1 N3 2.146(2) . ?
Fe2 O4 2.008(2) . ?
Fe2 O6 2.028(2) . ?
Fe2 O1 2.170(2) . ?
Fe2 N4 2.176(2) . ?
Fe2 N2 2.199(2) . ?
Fe2 O2 2.202(2) . ?
O1 C2 1.346(3) . ?
O2 C23 1.340(4) . ?
O3 C9 1.311(4) . ?
O4 C16 1.299(4) . ?
O5 C30 1.312(4) . ?
O6 C37 1.300(4) . ?
N1 C14 1.292(4) . ?
N1 C7 1.489(4) . ?
N2 C21 1.291(4) . ?
N2 C7 1.490(4) . ?
N3 C35 1.289(4) . ?
N3 C28 1.493(4) . ?
N4 C42 1.296(4) . ?
N4 C28 1.477(4) . ?
C1 C6 1.389(4) . ?
C1 C2 1.401(4) . ?
C1 C7 1.503(4) . ?
C2 C3 1.393(5) . ?
C3 C4 1.382(5) . ?
C4 C5 1.378(5) . ?
C5 C6 1.404(5) . ?
C8 C13 1.407(4) . ?
C8 C9 1.417(4) . ?
C8 C14 1.444(4) . ?
C9 C10 1.412(4) . ?
C10 C11 1.362(5) . ?
C11 C12 1.393(5) . ?
C12 C13 1.374(5) . ?
C15 C20 1.414(4) . ?
C15 C16 1.430(5) . ?
C15 C21 1.438(4) . ?
C16 C17 1.423(5) . ?
C17 C18 1.371(6) . ?
C18 C19 1.385(6) . ?
C19 C20 1.367(5) . ?
C22 C27 1.394(4) . ?
C22 C23 1.404(4) . ?
C22 C28 1.507(4) . ?
C23 C24 1.397(5) . ?
C24 C25 1.389(5) . ?
C25 C26 1.386(6) . ?
C26 C27 1.386(5) . ?
C29 C34 1.411(4) . ?
C29 C30 1.426(4) . ?
C29 C35 1.452(4) . ?
C30 C31 1.411(4) . ?
C31 C32 1.375(5) . ?
C32 C33 1.394(5) . ?
C33 C34 1.376(5) . ?
C36 C41 1.413(4) . ?
C36 C37 1.429(4) . ?
C36 C42 1.434(4) . ?
C37 C38 1.426(4) . ?
C38 C39 1.370(5) . ?
C39 C40 1.395(5) . ?
C40 C41 1.370(5) . ?
N1X C7Y 1.467(13) . ?
N1X C5X 1.489(6) . ?
N1X C3Y 1.505(14) . ?
N1X C1X 1.506(6) . ?
N1X C7X 1.508(5) . ?
N1X C5Y 1.539(13) . ?
N1X C3X 1.553(6) . ?
N1X C1Y 1.555(14) . ?
C1X C2X 1.527(9) . ?
C3X C4X 1.498(17) . ?
C5X C6X 1.531(12) . ?
C7X C8X 1.535(8) . ?
C1Y C2Y 1.504(16) . ?
C3Y C4Y 1.62(7) . ?
C5Y C6Y 1.53(3) . ?
C7Y C8Y 1.512(17) . ?
C1B N1B 1.153(7) . ?
C1B C2B 1.440(7) . ?
N1A C2A 1.161(6) . ?
C1A C2A 1.443(6) . ?
N1F C2F 1.196(8) . ?
C1F C2F 1.490(8) . ?
